data_2104733
loop_
_publ_author_name
'Helliwell, M.'
'Helliwell, J. R.'
'Kaucic, V.'
'Zabukovec Logar, N.'
'Teat, S. J.'
'Warren, J. E.'
'Dodson, E. J.'

_publ_section_title
;
 Determination of zinc incorporation in the Zn-substituted
 gallophosphate ZnULM-5 by multiple wavelength anomalous dispersion
 techniques
;
_journal_coeditor_code HW5009
_journal_issue 3
_journal_name_full 'Acta Crystallographica Section B'
_journal_page_first 345
_journal_page_last 357
_journal_paper_doi 10.1107/S0108768110011237
_journal_volume 66
_journal_year 2010
_chemical_formula_sum 'C24 H86 F7 Ga14 N8 O72 P16 Zn2'
_chemical_formula_weight 3374.35
_chemical_name_systematic
;
 ?
;
_space_group_IT_number 18
_symmetry_cell_setting orthorhombic
_symmetry_space_group_name_Hall 'P 2 2ab'
_symmetry_space_group_name_H-M 'P 21 21 2'
_atom_sites_solution_hydrogens geom
_atom_sites_solution_primary direct
_atom_sites_solution_secondary difmap
_audit_creation_method SHELXL-97
_cell_angle_alpha 90.00
_cell_angle_beta 90.00
_cell_angle_gamma 90.00
_cell_formula_units_Z 2
_cell_length_a 24.814(13)
_cell_length_b 18.458(5)
_cell_length_c 10.2575(18)
_cell_measurement_reflns_used 9284
_cell_measurement_temperature 293(2)
_cell_measurement_theta_max 30.93
_cell_measurement_theta_min 3.20
_cell_volume 4698(3)
_computing_cell_refinement 'Bruker SMART'
_computing_data_collection 'Bruker SMART'
_computing_data_reduction 'Bruker SAINT'
_computing_molecular_graphics 'Bruker SHELXTL'
_computing_publication_material 'Bruker SHELXTL'
_computing_structure_refinement 'SHELXL-97 (Sheldrick, 1997)'
_computing_structure_solution 'SHELXS-97 (Sheldrick, 1990)'
_diffrn_ambient_temperature 293(2)
_diffrn_measured_fraction_theta_full 0.918
_diffrn_measured_fraction_theta_max 0.918
_diffrn_measurement_device_type 'CCD area detector'
_diffrn_measurement_method 'phi and omega scans'
_diffrn_radiation_monochromator graphite
_diffrn_radiation_source 'fine-focus sealed tube'
_diffrn_radiation_type synchrotron
_diffrn_radiation_wavelength 0.67870
_diffrn_reflns_av_R_equivalents 0.0264
_diffrn_reflns_av_sigmaI/netI 0.0219
_diffrn_reflns_limit_h_max 29
_diffrn_reflns_limit_h_min -29
_diffrn_reflns_limit_k_max 21
_diffrn_reflns_limit_k_min -21
_diffrn_reflns_limit_l_max 12
_diffrn_reflns_limit_l_min -12
_diffrn_reflns_number 32739
_diffrn_reflns_theta_full 23.83
_diffrn_reflns_theta_max 23.83
_diffrn_reflns_theta_min 1.89
_exptl_absorpt_coefficient_mu 4.847
_exptl_absorpt_correction_T_max 1.000
_exptl_absorpt_correction_T_min 0.715
_exptl_absorpt_correction_type multi-scan
_exptl_absorpt_process_details SADABS
_exptl_crystal_colour colourless
_exptl_crystal_density_diffrn 2.385
_exptl_crystal_density_method 'not measured'
_exptl_crystal_description needle
_exptl_crystal_F_000 3318
_exptl_crystal_size_max 0.45
_exptl_crystal_size_mid 0.07
_exptl_crystal_size_min 0.05
_refine_diff_density_max 1.014
_refine_diff_density_min -0.724
_refine_ls_abs_structure_details 'Flack H D (1983), Acta Cryst. A39, 876-881'
_refine_ls_abs_structure_Flack 0.048(10)
_refine_ls_extinction_method none
_refine_ls_goodness_of_fit_ref 1.067
_refine_ls_hydrogen_treatment constr
_refine_ls_matrix_type full
_refine_ls_number_parameters 668
_refine_ls_number_reflns 7609
_refine_ls_number_restraints 213
_refine_ls_restrained_S_all 1.110
_refine_ls_R_factor_all 0.0368
_refine_ls_R_factor_gt 0.0366
_refine_ls_shift/su_max 0.001
_refine_ls_shift/su_mean 0.000
_refine_ls_structure_factor_coef Fsqd
_refine_ls_weighting_details 'calc w=1/[\s^2^(Fo^2^)+(0.0324P)^2^+22.1817P] where P=(Fo^2^+2Fc^2^)/3'
_refine_ls_weighting_scheme calc
_refine_ls_wR_factor_gt 0.0940
_refine_ls_wR_factor_ref 0.0941
_reflns_number_gt 7569
_reflns_number_total 7609
_reflns_threshold_expression >2sigma(I)
_cod_data_source_file hw5009.cif
_cod_data_source_block I
_cod_depositor_comments
;
The following automatic conversions were performed:
'_symmetry_cell_setting' value 'Orthorhombic' changed to 'orthorhombic'
according to '/home/saulius/struct/CIF-dictionaries/cif_core.dic'
dictionary named 'cif_core.dic' version 2.4.1 from 2010-06-29.

Automatic conversion script
Id: cif_fix_enum 1527 2010-12-29 10:47:43Z saulius 
;
_cod_original_sg_symbol_H-M P2(1)2(1)2
_cod_database_code 2104733
_cod_database_fobs_code 2104733

loop_
_symmetry_equiv_pos_as_xyz
'x, y, z'
'-x, -y, z'
'-x+1/2, y+1/2, -z'
'x+1/2, -y+1/2, -z'

loop_
_atom_site_type_symbol
_atom_site_label
_atom_site_fract_x
_atom_site_fract_y
_atom_site_fract_z
_atom_site_U_iso_or_equiv
_atom_site_adp_type
_atom_site_calc_flag
_atom_site_refinement_flags
_atom_site_occupancy
_atom_site_disorder_assembly
_atom_site_disorder_group
Ga Ga1 0.43770(3) 0.91761(3) 0.11401(6) 0.02458(16) Uani d . 1 . .
Ga Ga2 0.16309(18) 0.65642(16) 0.0460(19) 0.022(2) Uani d P 0.38(3) A 1
Ga Ga2B 0.15727(17) 0.65390(14) 0.1020(11) 0.0260(9) Uani d P 0.62(3) A 2
Ga Ga3 0.55938(3) 0.92899(3) 0.38085(7) 0.02264(16) Uani d . 1 . .
Ga Ga4 0.26320(2) 0.58636(3) 0.39838(5) 0.01516(14) Uani d . 1 A .
Ga Ga5 0.34554(3) 0.82949(3) 0.59191(7) 0.02523(17) Uani d . 1 . .
Ga Ga6 0.25900(2) 0.39540(3) 0.10200(5) 0.01480(14) Uani d . 1 A .
Ga Ga7 0.22512(2) 0.20562(3) 0.07966(6) 0.01686(15) Uani d . 1 . .
Ga Ga8 0.23092(2) 0.77514(3) 0.42295(6) 0.01677(15) Uani d . 1 A .
P P1 0.26680(6) 0.56748(7) 0.10470(14) 0.0195(3) Uani d . 1 A .
P P2 0.43742(5) 0.90546(7) 0.41625(14) 0.0172(3) Uani d . 1 . .
P P3 0.06402(6) 0.58568(7) -0.08163(14) 0.0183(3) Uani d . 1 . .
P P4 0.23474(6) 0.91363(7) 0.60555(13) 0.0178(3) Uani d . 1 . .
P P5 0.14007(6) 0.33409(8) 0.09212(15) 0.0194(3) Uani d . 1 . .
P P6 0.14442(6) 0.64817(8) 0.41824(16) 0.0215(3) Uani d . 1 . .
P P7 0.29866(6) 0.68301(7) 0.62347(13) 0.0187(3) Uani d . 1 . .
P P8 0.20739(6) 0.79777(7) 0.12466(14) 0.0183(3) Uani d . 1 . .
F F1 0.25462(15) 0.29102(18) 0.1663(3) 0.0256(8) Uani d . 1 . .
F F2 0.26128(15) 0.69063(17) 0.3344(3) 0.0236(7) Uani d . 1 . .
F F3 0.30635(15) 0.8148(2) 0.4198(4) 0.0342(8) Uani d . 1 . .
F F4 0.5000 1.0000 0.2595(5) 0.0459(16) Uani d S 1 . .
O O1 0.20736(19) 0.5875(2) 0.1325(5) 0.0312(10) Uani d . 1 . .
O O2 0.29541(18) 0.5672(2) 0.2385(4) 0.0254(9) Uani d . 1 . .
O O3 0.26810(18) 0.4925(2) 0.0409(4) 0.0242(9) Uani d . 1 . .
O O4 0.29652(16) 0.6213(2) 0.0174(4) 0.0200(8) Uani d . 1 . .
O O5 0.49610(18) 0.9060(3) 0.4655(4) 0.0292(10) Uani d . 1 . .
O O6 0.41230(16) 0.9816(2) 0.4199(5) 0.0257(9) Uani d . 1 . .
O O7 0.43475(19) 0.8740(2) 0.2769(4) 0.0260(9) Uani d . 1 . .
O O8 0.40774(19) 0.8554(2) 0.5074(4) 0.0291(10) Uani d . 1 . .
O O9 0.09528(19) 0.6336(3) 0.0121(4) 0.0312(10) Uani d . 1 . .
O O10 0.57113(18) 0.8843(2) 0.2208(4) 0.0263(9) Uani d . 1 . .
O O11 0.41383(18) 1.0079(2) 0.0739(5) 0.0328(10) Uani d . 1 . .
O O12 0.50503(19) 0.9089(3) 0.0375(4) 0.0323(11) Uani d . 1 . .
O O13 0.20666(16) 0.8584(2) 0.5192(4) 0.0198(8) Uani d . 1 . .
O O14 0.29493(18) 0.8975(2) 0.6318(4) 0.0293(10) Uani d . 1 . .
O O15 0.27086(18) 0.4883(2) 0.4584(4) 0.0216(8) Uani d . 1 . .
O O16 0.29327(18) 0.4122(2) 0.2586(4) 0.0239(9) Uani d . 1 . .
O O17 0.15640(17) 0.2553(2) 0.0686(4) 0.0259(9) Uani d . 1 . .
O O18 0.40612(18) 0.8504(2) 0.0026(5) 0.0317(11) Uani d . 1 . .
O O19 0.37986(17) 0.8454(2) 0.7668(4) 0.0248(9) Uani d . 1 . .
O O20 0.18590(15) 0.3888(2) 0.0622(4) 0.0200(8) Uani d . 1 . .
O O21 0.19043(15) 0.5936(2) 0.4410(4) 0.0198(8) Uani d . 1 . .
O O22 0.16131(16) 0.7274(2) 0.4282(4) 0.0249(9) Uani d . 1 . .
O O23 0.1208(2) 0.6353(3) 0.2792(5) 0.0416(13) Uani d . 1 . .
O O24 0.6016(2) 0.8647(3) 0.4770(6) 0.0430(13) Uani d . 1 . .
O O25 0.34919(18) 0.7306(2) 0.6110(4) 0.0269(9) Uani d . 1 . .
O O26 0.24858(17) 0.7257(2) 0.5840(4) 0.0244(9) Uani d . 1 . .
O O27 0.30702(17) 0.6157(2) 0.5358(4) 0.0206(8) Uani d . 1 . .
O O28 0.2076(2) 0.1560(2) 0.2363(4) 0.0282(10) Uani d . 1 . .
O O29 0.21565(18) 0.8258(2) 0.2644(4) 0.0243(9) Uani d . 1 . .
O O30 0.15622(18) 0.7514(2) 0.1165(4) 0.0297(10) Uani d . 1 . .
O O31 0.30132(17) 0.3642(2) -0.0368(4) 0.0236(9) Uani d . 1 . .
O O32 0.24364(17) 0.2532(2) -0.0819(4) 0.0252(9) Uani d . 1 . .
O O33 0.19833(16) 0.6684(2) -0.0900(5) 0.0321(10) Uani d . 1 . .
O O34 0.1938(3) 0.5529(4) 0.7218(6) 0.073(2) Uani d . 1 . .
O O35 0.3244(5) 0.9204(5) 0.2051(9) 0.115(3) Uani d U 1 . .
O O36 0.0973(8) 0.4942(5) 0.2424(11) 0.143(5) Uani d U 1 . .
N N1 0.1900(4) 0.9858(4) 0.2574(9) 0.069(2) Uani d U 1 . .
H H1A 0.2121 1.0033 0.1969 0.103 Uiso calc R 1 . .
H H1B 0.1956 0.9385 0.2666 0.103 Uiso calc R 1 . .
H H1C 0.1962 1.0081 0.3329 0.103 Uiso calc R 1 . .
N N2 0.0022(3) 0.6630(6) 0.2420(11) 0.092(4) Uani d U 1 . .
H H2A -0.0053 0.6371 0.1711 0.138 Uiso calc R 1 . .
H H2B -0.0229 0.6549 0.3024 0.138 Uiso calc R 1 . .
H H2C 0.0343 0.6501 0.2728 0.138 Uiso calc R 1 . .
C C1 0.1363(5) 0.9979(8) 0.2192(19) 0.135(4) Uani d DU 1 . .
H H1D 0.1341 1.0494 0.2013 0.162 Uiso calc R 1 . .
H H1E 0.1327 0.9740 0.1355 0.162 Uiso calc R 1 . .
C C2 0.0888(7) 0.9813(10) 0.287(2) 0.167(5) Uani d DU 1 . .
H H2D 0.0601 1.0131 0.2572 0.200 Uiso calc R 1 . .
H H2E 0.0941 0.9896 0.3791 0.200 Uiso calc R 1 . .
C C3 0.0719(8) 0.9004(11) 0.264(3) 0.195(5) Uani d DU 1 . .
H H3A 0.0955 0.8722 0.3193 0.234 Uiso calc R 1 . .
H H3B 0.0828 0.8896 0.1749 0.234 Uiso calc R 1 . .
C C4 0.0145(8) 0.8650(10) 0.279(3) 0.185(5) Uani d DU 1 . .
H H4A -0.0057 0.8689 0.1985 0.222 Uiso calc R 1 . .
H H4B -0.0056 0.8891 0.3478 0.222 Uiso calc R 1 . .
C C5 0.0243(9) 0.7821(9) 0.316(2) 0.177(5) Uani d DU 1 . .
H H5A 0.0624 0.7724 0.3263 0.212 Uiso calc R 1 . .
H H5B 0.0058 0.7697 0.3958 0.212 Uiso calc R 1 . .
C C6 0.0028(8) 0.7411(10) 0.208(2) 0.161(5) Uani d DU 1 . .
H H6A 0.0249 0.7487 0.1313 0.193 Uiso calc R 1 . .
H H6B -0.0335 0.7573 0.1888 0.193 Uiso calc R 1 . .
N N3 0.1413(3) 0.7541(4) 0.7151(8) 0.0562(17) Uani d U 1 . .
H H3C 0.1657 0.7369 0.7707 0.084 Uiso calc R 1 B 1
H H3D 0.1577 0.7814 0.6554 0.084 Uiso calc R 1 B 1
H H3E 0.1246 0.7174 0.6761 0.084 Uiso calc R 1 B 1
C C7A 0.1021(9) 0.7979(14) 0.786(3) 0.077(2) Uani d PDU 0.483(15) C 1
H H7A1 0.1210 0.8391 0.8227 0.092 Uiso calc PR 0.483(15) C 1
H H7A2 0.0887 0.7692 0.8580 0.092 Uiso calc PR 0.483(15) C 1
C C8A 0.0532(9) 0.8270(13) 0.710(2) 0.089(2) Uani d PDU 0.483(15) C 1
H H8A1 0.0291 0.7879 0.6857 0.107 Uiso calc PR 0.483(15) C 1
H H8A2 0.0645 0.8525 0.6322 0.107 Uiso calc PR 0.483(15) C 1
C C7B 0.0989(9) 0.8068(13) 0.713(2) 0.077(2) Uani d PDU 0.517(15) C 2
H H7B1 0.0706 0.7887 0.6561 0.092 Uiso calc PR 0.517(15) C 2
H H7B2 0.1130 0.8506 0.6731 0.092 Uiso calc PR 0.517(15) C 2
C C8B 0.0729(8) 0.8277(13) 0.845(2) 0.089(2) Uani d PDU 0.517(15) C 2
H H8B1 0.0988 0.8522 0.9005 0.107 Uiso calc PR 0.517(15) C 2
H H8B2 0.0597 0.7850 0.8900 0.107 Uiso calc PR 0.517(15) C 2
C C9 0.0250(5) 0.8799(8) 0.8083(15) 0.106(3) Uani d DU 1 . .
H H9A 0.0140 0.8575 0.8896 0.127 Uiso calc R 1 C 1
H H9B 0.0444 0.9247 0.8233 0.127 Uiso calc R 1 C 1
C C10 -0.0176(5) 0.8853(9) 0.7115(17) 0.116(3) Uani d DU 1 C .
H H10A -0.0081 0.8691 0.6245 0.139 Uiso calc R 1 D 3
H H10B -0.0374 0.9306 0.7110 0.139 Uiso calc R 1 D 3
C C11A -0.0404(7) 0.8246(14) 0.806(3) 0.110(4) Uani d PDU 0.50 C 3
H H11A -0.0214 0.7793 0.7929 0.132 Uiso calc PR 0.50 C 3
H H11B -0.0362 0.8391 0.8965 0.132 Uiso calc PR 0.50 C 3
C C11B -0.0652(9) 0.8367(15) 0.658(2) 0.115(4) Uani d PDU 0.50 C 4
H H11C -0.0877 0.8638 0.5977 0.137 Uiso calc PR 0.50 C 4
H H11D -0.0514 0.7940 0.6139 0.137 Uiso calc PR 0.50 C 4
C C12 -0.0952(3) 0.8169(4) 0.7748(7) 0.107(3) Uani d DU 1 . .
H H12A -0.0954 0.8296 0.6830 0.129 Uiso calc R 1 C 3
H H12B -0.1109 0.8586 0.8182 0.129 Uiso calc R 1 C 3
N N4 -0.1376(3) 0.7662(4) 0.7816(7) 0.0588(19) Uani d RU 1 C .
H H4C -0.1511 0.7641 0.8686 0.088 Uiso d R 1 . .
H H4D -0.1660 0.7811 0.7249 0.088 Uiso d R 1 . .
H H4E -0.1253 0.7198 0.7563 0.088 Uiso d RU 1 . .

loop_
_atom_site_aniso_label
_atom_site_aniso_U_11
_atom_site_aniso_U_22
_atom_site_aniso_U_33
_atom_site_aniso_U_12
_atom_site_aniso_U_13
_atom_site_aniso_U_23
Ga1 0.0388(4) 0.0174(3) 0.0176(3) 0.0014(3) 0.0007(3) 0.0002(2)
Ga2 0.0208(12) 0.0132(10) 0.032(5) -0.0034(7) -0.0039(16) 0.0011(13)
Ga2B 0.0319(8) 0.0213(7) 0.025(3) 0.0007(5) -0.0046(12) -0.0020(9)
Ga3 0.0284(3) 0.0161(3) 0.0234(3) -0.0013(2) 0.0047(3) 0.0005(2)
Ga4 0.0220(3) 0.0125(3) 0.0110(3) -0.0015(2) 0.0003(2) -0.0011(2)
Ga5 0.0257(3) 0.0188(3) 0.0312(4) -0.0013(2) 0.0041(3) 0.0027(3)
Ga6 0.0205(3) 0.0125(3) 0.0114(3) 0.0008(2) 0.0005(2) -0.0014(2)
Ga7 0.0247(3) 0.0113(3) 0.0146(3) 0.0015(2) -0.0005(2) -0.0015(2)
Ga8 0.0259(3) 0.0123(3) 0.0121(3) -0.0001(2) -0.0004(2) -0.0002(2)
P1 0.0321(7) 0.0117(6) 0.0147(7) -0.0004(6) 0.0053(6) 0.0016(5)
P2 0.0179(6) 0.0174(7) 0.0162(7) 0.0015(5) 0.0019(6) -0.0005(6)
P3 0.0192(6) 0.0166(6) 0.0191(7) 0.0023(5) 0.0000(6) 0.0015(6)
P4 0.0292(7) 0.0101(6) 0.0140(6) 0.0009(5) -0.0022(6) -0.0005(5)
P5 0.0193(6) 0.0169(7) 0.0220(7) 0.0028(5) 0.0000(6) -0.0013(6)
P6 0.0197(7) 0.0153(7) 0.0295(8) -0.0015(5) -0.0020(7) -0.0038(6)
P7 0.0324(8) 0.0116(6) 0.0120(6) -0.0007(6) -0.0032(6) -0.0011(5)
P8 0.0296(7) 0.0135(6) 0.0118(6) -0.0006(6) 0.0022(6) 0.0021(5)
F1 0.036(2) 0.0189(17) 0.0213(17) -0.0022(14) -0.0030(14) 0.0006(13)
F2 0.0335(18) 0.0180(16) 0.0192(16) 0.0006(14) 0.0025(14) 0.0012(13)
F3 0.040(2) 0.0287(19) 0.034(2) -0.0038(16) -0.0022(18) -0.0035(17)
F4 0.039(4) 0.069(5) 0.030(3) -0.004(3) 0.000 0.000
O1 0.036(2) 0.027(2) 0.031(2) -0.0004(19) 0.0077(19) 0.0086(19)
O2 0.039(2) 0.021(2) 0.017(2) 0.0037(18) 0.0051(18) 0.0009(17)
O3 0.043(2) 0.0133(19) 0.0157(19) 0.0009(18) 0.0027(18) 0.0018(15)
O4 0.024(2) 0.017(2) 0.0185(19) 0.0004(16) 0.0034(16) 0.0083(16)
O5 0.025(2) 0.041(3) 0.021(2) 0.000(2) -0.0050(18) 0.0074(19)
O6 0.0234(19) 0.019(2) 0.035(2) 0.0024(16) 0.008(2) -0.0058(18)
O7 0.041(3) 0.020(2) 0.016(2) 0.0008(19) 0.0024(18) -0.0029(16)
O8 0.032(2) 0.030(2) 0.025(2) -0.0001(19) 0.0102(19) 0.0070(19)
O9 0.034(3) 0.030(2) 0.029(2) -0.003(2) -0.009(2) -0.006(2)
O10 0.036(2) 0.024(2) 0.019(2) 0.0032(19) -0.0019(18) 0.0019(17)
O11 0.033(2) 0.021(2) 0.045(3) -0.0054(18) -0.011(2) -0.002(2)
O12 0.027(2) 0.044(3) 0.026(2) 0.000(2) -0.0066(18) -0.006(2)
O13 0.028(2) 0.0155(19) 0.0161(18) -0.0006(16) -0.0058(16) -0.0029(16)
O14 0.036(2) 0.023(2) 0.029(2) 0.0008(19) -0.0082(19) -0.0084(19)
O15 0.039(2) 0.0079(18) 0.0178(19) -0.0013(17) -0.0015(17) 0.0001(15)
O16 0.036(2) 0.021(2) 0.0150(19) 0.0004(17) 0.0011(17) -0.0027(16)
O17 0.028(2) 0.018(2) 0.032(2) 0.0051(17) 0.0024(19) -0.0014(17)
O18 0.025(2) 0.025(2) 0.045(3) 0.0004(18) -0.011(2) -0.003(2)
O19 0.025(2) 0.029(2) 0.021(2) -0.0024(17) 0.0018(17) 0.0002(18)
O20 0.0211(19) 0.0200(19) 0.0188(19) 0.0008(16) -0.0010(15) 0.0016(16)
O21 0.0208(19) 0.0147(19) 0.024(2) -0.0003(15) 0.0007(16) 0.0017(16)
O22 0.027(2) 0.0159(19) 0.032(2) 0.0027(16) -0.0001(19) 0.0023(18)
O23 0.042(3) 0.039(3) 0.043(3) 0.011(2) -0.020(2) -0.014(2)
O24 0.031(3) 0.022(2) 0.076(4) 0.005(2) -0.022(3) 0.006(2)
O25 0.035(2) 0.0164(19) 0.029(2) -0.0050(17) -0.003(2) 0.0011(18)
O26 0.036(2) 0.0192(19) 0.0176(19) 0.0040(17) 0.0018(18) 0.0018(16)
O27 0.031(2) 0.0119(18) 0.0187(19) 0.0029(16) -0.0067(17) -0.0069(16)
O28 0.055(3) 0.016(2) 0.0129(19) -0.0032(19) -0.0031(19) -0.0015(16)
O29 0.046(3) 0.0145(19) 0.0126(19) 0.0026(18) 0.0019(18) -0.0002(16)
O30 0.036(2) 0.025(2) 0.029(2) -0.0056(18) 0.005(2) 0.0016(19)
O31 0.031(2) 0.017(2) 0.023(2) -0.0016(17) 0.0054(17) -0.0066(17)
O32 0.036(2) 0.023(2) 0.0162(19) -0.0062(17) 0.0020(18) -0.0007(16)
O33 0.024(2) 0.019(2) 0.054(3) -0.0018(16) -0.003(2) 0.004(2)
O34 0.091(5) 0.081(5) 0.048(4) -0.042(4) 0.012(4) -0.004(3)
O35 0.169(8) 0.090(6) 0.084(5) -0.021(6) -0.060(6) -0.003(5)
O36 0.192(10) 0.091(7) 0.145(9) -0.002(6) -0.008(7) -0.012(7)
N1 0.054(4) 0.058(5) 0.094(6) 0.003(4) -0.011(4) -0.042(5)
N2 0.058(5) 0.068(5) 0.149(11) 0.005(4) 0.012(7) -0.022(6)
C1 0.043(5) 0.127(8) 0.236(12) -0.003(5) -0.008(6) -0.058(9)
C2 0.080(5) 0.146(8) 0.275(12) -0.022(6) 0.022(8) -0.036(10)
C3 0.152(8) 0.135(7) 0.297(13) -0.031(7) 0.022(10) -0.019(10)
C4 0.163(9) 0.093(6) 0.300(13) -0.029(7) 0.018(10) -0.030(9)
C5 0.158(10) 0.089(6) 0.284(13) -0.016(7) -0.001(10) -0.044(8)
C6 0.148(10) 0.077(6) 0.258(13) -0.016(8) 0.006(11) -0.020(8)
N3 0.044(3) 0.051(4) 0.073(5) -0.012(3) -0.003(3) -0.013(3)
C7A 0.058(4) 0.058(4) 0.115(5) -0.006(3) 0.016(4) -0.015(5)
C8A 0.067(4) 0.071(5) 0.131(5) 0.001(3) 0.022(4) -0.014(5)
C7B 0.058(4) 0.058(4) 0.115(5) -0.006(3) 0.016(4) -0.015(5)
C8B 0.067(4) 0.071(5) 0.131(5) 0.001(3) 0.022(4) -0.014(5)
C9 0.078(4) 0.073(5) 0.167(7) 0.006(3) 0.031(5) -0.013(5)
C10 0.069(5) 0.086(6) 0.192(9) -0.002(4) 0.025(5) 0.011(6)
C11A 0.069(5) 0.073(7) 0.186(10) -0.005(5) 0.014(7) 0.007(7)
C11B 0.071(6) 0.082(7) 0.190(10) -0.012(5) 0.026(5) 0.016(7)
C12 0.069(5) 0.071(6) 0.182(9) -0.003(4) 0.019(6) 0.007(7)
N4 0.045(4) 0.075(5) 0.057(4) 0.006(3) -0.008(3) 0.014(4)

loop_
_atom_type_symbol
_atom_type_description
_atom_type_scat_dispersion_real
_atom_type_scat_dispersion_imag
_atom_type_scat_source
C C 0.0033 0.0016 'International Tables Vol C Tables 4.2.6.8 and 6.1.1.4'
H H 0.0000 0.0000 'International Tables Vol C Tables 4.2.6.8 and 6.1.1.4'
N N 0.0061 0.0033 'International Tables Vol C Tables 4.2.6.8 and 6.1.1.4'
O O 0.0106 0.0060 'International Tables Vol C Tables 4.2.6.8 and 6.1.1.4'
F F 0.0171 0.0103 'International Tables Vol C Tables 4.2.6.8 and 6.1.1.4'
P P 0.1023 0.0942 'International Tables Vol C Tables 4.2.6.8 and 6.1.1.4'
Zn Zn 0.2839 1.4301 'International Tables Vol C Tables 4.2.6.8 and 6.1.1.4'
Ga Ga 0.2307 1.6083 'International Tables Vol C Tables 4.2.6.8 and 6.1.1.4'

loop_
_geom_angle_atom_site_label_1
_geom_angle_atom_site_label_2
_geom_angle_atom_site_label_3
_geom_angle_site_symmetry_1
_geom_angle_site_symmetry_3
_geom_angle
_geom_angle_publ_flag
O11 Ga1 O12 . . 106.1(2) ?
O11 Ga1 O7 . . 126.1(2) ?
O12 Ga1 O7 . . 112.3(2) ?
O11 Ga1 O18 . . 109.6(2) ?
O12 Ga1 O18 . . 93.5(2) ?
O7 Ga1 O18 . . 104.3(2) ?
O33 Ga2 O9 . . 111.6(9) ?
O33 Ga2 O1 . . 100.2(4) ?
O9 Ga2 O1 . . 118.8(4) ?
O33 Ga2 O30 . . 104.1(5) ?
O9 Ga2 O30 . . 102.1(4) ?
O1 Ga2 O30 . . 119.3(8) ?
O1 Ga2B O30 . . 133.2(2) ?
O1 Ga2B O9 . . 122.4(3) ?
O30 Ga2B O9 . . 103.5(3) ?
O1 Ga2B O23 . . 92.1(4) ?
O30 Ga2B O23 . . 95.0(4) ?
O9 Ga2B O23 . . 92.3(4) ?
O1 Ga2B O33 . . 85.3(4) ?
O30 Ga2B O33 . . 87.7(4) ?
O9 Ga2B O33 . . 87.9(4) ?
O23 Ga2B O33 . . 177.2(2) ?
O6 Ga3 O5 2_675 . 115.5(2) ?
O6 Ga3 O10 2_675 . 122.0(2) ?
O5 Ga3 O10 . . 116.5(2) ?
O6 Ga3 O24 2_675 . 104.0(2) ?
O5 Ga3 O24 . . 94.7(2) ?
O10 Ga3 O24 . . 95.5(2) ?
O6 Ga3 F4 2_675 . 81.56(13) ?
O5 Ga3 F4 . . 80.95(16) ?
O10 Ga3 F4 . . 82.96(18) ?
O24 Ga3 F4 . . 174.13(15) ?
O2 Ga4 O27 . . 118.2(2) ?
O2 Ga4 O21 . . 129.63(19) ?
O27 Ga4 O21 . . 111.57(18) ?
O2 Ga4 O15 . . 93.50(18) ?
O27 Ga4 O15 . . 88.48(17) ?
O21 Ga4 O15 . . 95.09(18) ?
O2 Ga4 F2 . . 84.55(16) ?
O27 Ga4 F2 . . 89.03(16) ?
O21 Ga4 F2 . . 89.13(16) ?
O15 Ga4 F2 . . 175.66(17) ?
O14 Ga5 O8 . . 120.4(2) ?
O14 Ga5 O25 . . 134.0(2) ?
O8 Ga5 O25 . . 105.5(2) ?
O14 Ga5 O19 . . 89.48(19) ?
O8 Ga5 O19 . . 91.55(19) ?
O25 Ga5 O19 . . 91.68(19) ?
O14 Ga5 F3 . . 87.57(18) ?
O8 Ga5 F3 . . 91.56(19) ?
O25 Ga5 F3 . . 89.03(17) ?
O19 Ga5 F3 . . 176.50(17) ?
O16 Ga6 O31 . . 117.27(19) ?
O16 Ga6 O20 . . 130.63(18) ?
O31 Ga6 O20 . . 111.19(18) ?
O16 Ga6 O3 . . 94.20(18) ?
O31 Ga6 O3 . . 88.42(18) ?
O20 Ga6 O3 . . 96.01(18) ?
O16 Ga6 F1 . . 84.36(16) ?
O31 Ga6 F1 . . 89.16(16) ?
O20 Ga6 F1 . . 87.54(16) ?
O3 Ga6 F1 . . 176.25(18) ?
O28 Ga7 O4 . 3_545 89.05(18) ?
O28 Ga7 O32 . . 178.22(18) ?
O4 Ga7 O32 3_545 . 89.47(17) ?
O28 Ga7 O17 . . 94.4(2) ?
O4 Ga7 O17 3_545 . 96.13(18) ?
O32 Ga7 O17 . . 86.78(18) ?
O28 Ga7 F1 . . 95.18(16) ?
O4 Ga7 F1 3_545 . 173.45(16) ?
O32 Ga7 F1 . . 86.22(16) ?
O17 Ga7 F1 . . 88.55(17) ?
O28 Ga7 O33 . 3_545 90.4(2) ?
O4 Ga7 O33 3_545 3_545 90.83(18) ?
O32 Ga7 O33 . 3_545 88.63(19) ?
O17 Ga7 O33 . 3_545 171.62(17) ?
F1 Ga7 O33 . 3_545 84.15(17) ?
O29 Ga8 O13 . . 89.08(17) ?
O29 Ga8 O26 . . 178.08(19) ?
O13 Ga8 O26 . . 90.54(16) ?
O29 Ga8 O22 . . 93.97(19) ?
O13 Ga8 O22 . . 94.02(18) ?
O26 Ga8 O22 . . 87.93(18) ?
O29 Ga8 F2 . . 94.07(15) ?
O13 Ga8 F2 . . 175.01(16) ?
O26 Ga8 F2 . . 86.18(15) ?
O22 Ga8 F2 . . 89.63(16) ?
O29 Ga8 F3 . . 89.61(18) ?
O13 Ga8 F3 . . 90.52(17) ?
O26 Ga8 F3 . . 88.51(17) ?
O22 Ga8 F3 . . 174.26(16) ?
F2 Ga8 F3 . . 85.64(15) ?
O4 P1 O3 . . 109.1(2) ?
O4 P1 O2 . . 107.5(2) ?
O3 P1 O2 . . 111.5(2) ?
O4 P1 O1 . . 114.4(2) ?
O3 P1 O1 . . 108.4(3) ?
O2 P1 O1 . . 106.0(3) ?
O8 P2 O6 . . 110.3(3) ?
O8 P2 O5 . . 105.2(3) ?
O6 P2 O5 . . 111.7(3) ?
O8 P2 O7 . . 108.8(3) ?
O6 P2 O7 . . 110.4(3) ?
O5 P2 O7 . . 110.2(3) ?
O9 P3 O12 . 4_465 105.2(3) ?
O9 P3 O11 . 3_545 109.1(3) ?
O12 P3 O11 4_465 3_545 112.7(3) ?
O9 P3 O10 . 4_465 108.6(3) ?
O12 P3 O10 4_465 4_465 111.0(3) ?
O11 P3 O10 3_545 4_465 110.0(3) ?
O13 P4 O15 . 3_556 108.2(2) ?
O13 P4 O14 . . 114.5(2) ?
O15 P4 O14 3_556 . 109.6(3) ?
O13 P4 O16 . 3_556 107.8(2) ?
O15 P4 O16 3_556 3_556 111.0(2) ?
O14 P4 O16 . 3_556 105.8(2) ?
O17 P5 O18 . 3_545 106.5(3) ?
O17 P5 O19 . 3_546 111.2(2) ?
O18 P5 O19 3_545 3_546 109.2(3) ?
O17 P5 O20 . . 113.2(2) ?
O18 P5 O20 3_545 . 107.2(2) ?
O19 P5 O20 3_546 . 109.4(2) ?
O22 P6 O24 . 4_466 107.0(3) ?
O22 P6 O21 . . 114.4(2) ?
O24 P6 O21 4_466 . 107.9(3) ?
O22 P6 O23 . . 108.1(3) ?
O24 P6 O23 4_466 . 110.9(3) ?
O21 P6 O23 . . 108.5(3) ?
O26 P7 O28 . 3_556 109.6(3) ?
O26 P7 O25 . . 110.3(2) ?
O28 P7 O25 3_556 . 110.3(3) ?
O26 P7 O27 . . 111.7(2) ?
O28 P7 O27 3_556 . 107.3(2) ?
O25 P7 O27 . . 107.5(2) ?
O32 P8 O30 3 . 110.0(2) ?
O32 P8 O29 3 . 110.0(2) ?
O30 P8 O29 . . 110.4(3) ?
O32 P8 O31 3 3 111.9(2) ?
O30 P8 O31 . 3 107.3(3) ?
O29 P8 O31 . 3 107.3(2) ?
Ga7 F1 Ga6 . . 129.47(17) ?
Ga8 F2 Ga4 . . 127.84(17) ?
Ga8 F3 Ga5 . . 118.7(2) ?
Ga3 F4 Ga3 . 2_675 115.5(2) ?
P1 O1 Ga2B . . 143.3(4) ?
P1 O1 Ga2 . . 128.7(5) ?
Ga2B O1 Ga2 . . 18.2(2) ?
P1 O2 Ga4 . . 125.8(3) ?
P1 O3 Ga6 . . 134.8(2) ?
P1 O4 Ga7 . 3 134.0(3) ?
P2 O5 Ga3 . . 130.7(3) ?
P2 O6 Ga3 . 2_675 131.3(3) ?
P2 O7 Ga1 . . 131.9(3) ?
P2 O8 Ga5 . . 149.9(3) ?
P3 O9 Ga2 . . 138.5(6) ?
P3 O9 Ga2B . . 150.1(4) ?
Ga2 O9 Ga2B . . 18.9(3) ?
P3 O10 Ga3 4_565 . 129.8(3) ?
P3 O11 Ga1 3 . 136.7(3) ?
P3 O12 Ga1 4_565 . 136.8(3) ?
P4 O13 Ga8 . . 133.8(3) ?
P4 O14 Ga5 . . 139.4(3) ?
P4 O15 Ga4 3_546 . 134.5(2) ?
P4 O16 Ga6 3_546 . 125.2(3) ?
P5 O17 Ga7 . . 132.3(3) ?
P5 O18 Ga1 3 . 146.7(3) ?
P5 O19 Ga5 3_556 . 133.0(3) ?
P5 O20 Ga6 . . 135.5(2) ?
P6 O21 Ga4 . . 136.9(2) ?
P6 O22 Ga8 . . 132.7(2) ?
P6 O23 Ga2B . . 128.0(3) ?
P6 O24 Ga3 4_566 . 149.4(3) ?
P7 O25 Ga5 . . 122.4(3) ?
P7 O26 Ga8 . . 130.8(3) ?
P7 O27 Ga4 . . 126.5(2) ?
P7 O28 Ga7 3_546 . 131.4(3) ?
P8 O29 Ga8 . . 130.9(2) ?
P8 O30 Ga2B . . 123.3(3) ?
P8 O30 Ga2 . . 117.4(3) ?
Ga2B O30 Ga2 . . 18.2(2) ?
P8 O31 Ga6 3_545 . 128.0(3) ?
P8 O32 Ga7 3_545 . 132.7(3) ?
Ga2 O33 Ga7 . 3 119.7(4) ?
Ga2 O33 Ga2B . . 4.8(3) ?
Ga7 O33 Ga2B 3 . 115.0(2) ?
C1 N1 H1A . . 109.5 ?
C1 N1 H1B . . 109.5 ?
H1A N1 H1B . . 109.5 ?
C1 N1 H1C . . 109.5 ?
H1A N1 H1C . . 109.5 ?
H1B N1 H1C . . 109.5 ?
C6 N2 H2A . . 109.5 ?
C6 N2 H2B . . 109.5 ?
H2A N2 H2B . . 109.5 ?
C6 N2 H2C . . 109.5 ?
H2A N2 H2C . . 109.5 ?
H2B N2 H2C . . 109.5 ?
C2 C1 N1 . . 128.7(19) ?
C2 C1 H1D . . 105.1 ?
N1 C1 H1D . . 105.1 ?
C2 C1 H1E . . 105.1 ?
N1 C1 H1E . . 105.1 ?
H1D C1 H1E . . 105.9 ?
C1 C2 C3 . . 110.9(16) ?
C1 C2 H2D . . 109.4 ?
C3 C2 H2D . . 109.4 ?
C1 C2 H2E . . 109.4 ?
C3 C2 H2E . . 109.4 ?
H2D C2 H2E . . 108.0 ?
C2 C3 C4 . . 128.3(17) ?
C2 C3 H3A . . 105.2 ?
C4 C3 H3A . . 105.2 ?
C2 C3 H3B . . 105.2 ?
C4 C3 H3B . . 105.2 ?
H3A C3 H3B . . 105.9 ?
C3 C4 C5 . . 106.5(17) ?
C3 C4 H4A . . 110.4 ?
C5 C4 H4A . . 110.4 ?
C3 C4 H4B . . 110.4 ?
C5 C4 H4B . . 110.4 ?
H4A C4 H4B . . 108.6 ?
C6 C5 C4 . . 105.7(18) ?
C6 C5 H5A . . 110.6 ?
C4 C5 H5A . . 110.6 ?
C6 C5 H5B . . 110.6 ?
C4 C5 H5B . . 110.6 ?
H5A C5 H5B . . 108.7 ?
C5 C6 N2 . . 109.7(18) ?
C5 C6 H6A . . 109.7 ?
N2 C6 H6A . . 109.7 ?
C5 C6 H6B . . 109.7 ?
N2 C6 H6B . . 109.7 ?
H6A C6 H6B . . 108.2 ?
C7B N3 C7A . . 30.9(12) ?
C7B N3 H3C . . 138.8 ?
C7A N3 H3C . . 109.5 ?
C7B N3 H3D . . 86.6 ?
C7A N3 H3D . . 109.5 ?
H3C N3 H3D . . 109.5 ?
C7B N3 H3E . . 99.5 ?
C7A N3 H3E . . 109.5 ?
H3C N3 H3E . . 109.5 ?
H3D N3 H3E . . 109.5 ?
N3 C7A C8A . . 118(2) ?
N3 C7A H7A1 . . 107.8 ?
C8A C7A H7A1 . . 107.8 ?
N3 C7A H7A2 . . 107.8 ?
C8A C7A H7A2 . . 107.8 ?
H7A1 C7A H7A2 . . 107.1 ?
C7A C8A C9 . . 104.3(17) ?
C7A C8A H8A1 . . 110.9 ?
C9 C8A H8A1 . . 110.9 ?
C7A C8A H8A2 . . 110.9 ?
C9 C8A H8A2 . . 110.9 ?
H8A1 C8A H8A2 . . 108.9 ?
N3 C7B C8B . . 117.4(19) ?
N3 C7B H7B1 . . 108.0 ?
C8B C7B H7B1 . . 108.0 ?
N3 C7B H7B2 . . 108.0 ?
C8B C7B H7B2 . . 108.0 ?
H7B1 C7B H7B2 . . 107.2 ?
C7B C8B C9 . . 104.9(16) ?
C7B C8B H8B1 . . 110.8 ?
C9 C8B H8B1 . . 110.8 ?
C7B C8B H8B2 . . 110.8 ?
C9 C8B H8B2 . . 110.8 ?
H8B1 C8B H8B2 . . 108.8 ?
C10 C9 C8A . . 85.9(13) ?
C10 C9 C8B . . 138.9(15) ?
C8A C9 C8B . . 55.6(13) ?
C10 C9 H9A . . 114.3 ?
C8A C9 H9A . . 114.3 ?
C8B C9 H9A . . 75.3 ?
C10 C9 H9B . . 114.3 ?
C8A C9 H9B . . 114.3 ?
C8B C9 H9B . . 96.2 ?
H9A C9 H9B . . 111.5 ?
C9 C10 C11B . . 137.9(16) ?
C9 C10 C11A . . 78.1(12) ?
C11B C10 C11A . . 63.1(14) ?
C9 C10 H10A . . 115.5 ?
C11B C10 H10A . . 71.7 ?
C11A C10 H10A . . 115.5 ?
C9 C10 H10B . . 115.5 ?
C11B C10 H10B . . 96.2 ?
C11A C10 H10B . . 115.5 ?
H10A C10 H10B . . 112.6 ?
C12 C11A C10 . . 106.0(14) ?
C12 C11A H11A . . 110.5 ?
C10 C11A H11A . . 110.5 ?
C12 C11A H11B . . 110.5 ?
C10 C11A H11B . . 110.5 ?
H11A C11A H11B . . 108.7 ?
C12 C11B C10 . . 103.7(15) ?
C12 C11B H11C . . 111.0 ?
C10 C11B H11C . . 111.0 ?
C12 C11B H11D . . 111.0 ?
C10 C11B H11D . . 111.0 ?
H11C C11B H11D . . 109.0 ?
C11A C12 N4 . . 141.1(10) ?
C11A C12 C11B . . 70.7(15) ?
N4 C12 C11B . . 126.0(9) ?
C11A C12 H12A . . 101.7 ?
N4 C12 H12A . . 101.7 ?
C11B C12 H12A . . 31.1 ?
C11A C12 H12B . . 101.7 ?
N4 C12 H12B . . 101.7 ?
C11B C12 H12B . . 112.6 ?
H12A C12 H12B . . 104.7 ?
C12 N4 H4C . . 109.6 ?
C12 N4 H4D . . 109.3 ?
H4C N4 H4D . . 108.9 ?
C12 N4 H4E . . 110.3 ?
H4C N4 H4E . . 109.4 ?
H4D N4 H4E . . 109.4 ?

loop_
_geom_bond_atom_site_label_1
_geom_bond_atom_site_label_2
_geom_bond_site_symmetry_2
_geom_bond_distance
_geom_bond_publ_flag
Ga1 O11 . 1.817(5) ?
Ga1 O12 . 1.853(5) ?
Ga1 O7 . 1.856(4) ?
Ga1 O18 . 1.860(5) ?
Ga2 O33 . 1.661(19) ?
Ga2 O9 . 1.769(6) ?
Ga2 O1 . 1.900(9) ?
Ga2 O30 . 1.904(9) ?
Ga2B O1 . 1.773(5) ?
Ga2B O30 . 1.805(5) ?
Ga2B O9 . 1.832(5) ?
Ga2B O23 . 2.060(13) ?
Ga2B O33 . 2.233(12) ?
Ga3 O6 2_675 1.838(4) ?
Ga3 O5 . 1.844(5) ?
Ga3 O10 . 1.861(4) ?
Ga3 O24 . 1.865(5) ?
Ga3 F4 . 2.332(3) ?
Ga4 O2 . 1.858(4) ?
Ga4 O27 . 1.861(4) ?
Ga4 O21 . 1.863(4) ?
Ga4 O15 . 1.921(4) ?
Ga4 F2 . 2.034(3) ?
Ga5 O14 . 1.822(5) ?
Ga5 O8 . 1.834(4) ?
Ga5 O25 . 1.838(4) ?
Ga5 O19 . 2.007(4) ?
Ga5 F3 . 2.033(4) ?
Ga6 O16 . 1.844(4) ?
Ga6 O31 . 1.860(4) ?
Ga6 O20 . 1.863(4) ?
Ga6 O3 . 1.912(4) ?
Ga6 F1 . 2.039(3) ?
Ga7 O28 . 1.901(4) ?
Ga7 O4 3_545 1.924(4) ?
Ga7 O32 . 1.932(4) ?
Ga7 O17 . 1.939(4) ?
Ga7 F1 . 1.952(3) ?
Ga7 O33 3_545 2.023(4) ?
Ga8 O29 . 1.914(4) ?
Ga8 O13 . 1.923(4) ?
Ga8 O26 . 1.937(4) ?
Ga8 O22 . 1.940(4) ?
Ga8 F2 . 1.956(3) ?
Ga8 F3 . 2.010(4) ?
P1 O4 . 1.527(4) ?
P1 O3 . 1.531(4) ?
P1 O2 . 1.545(5) ?
P1 O1 . 1.547(5) ?
P2 O8 . 1.507(4) ?
P2 O6 . 1.538(4) ?
P2 O5 . 1.541(5) ?
P2 O7 . 1.544(4) ?
P3 O9 . 1.519(5) ?
P3 O12 4_465 1.536(5) ?
P3 O11 3_545 1.539(4) ?
P3 O10 4_465 1.541(4) ?
P4 O13 . 1.520(4) ?
P4 O15 3_556 1.533(4) ?
P4 O14 . 1.547(5) ?
P4 O16 3_556 1.558(4) ?
P5 O17 . 1.529(4) ?
P5 O18 3_545 1.532(5) ?
P5 O19 3_546 1.543(4) ?
P5 O20 . 1.551(4) ?
P6 O22 . 1.524(4) ?
P6 O24 4_466 1.530(5) ?
P6 O21 . 1.540(4) ?
P6 O23 . 1.560(5) ?
P7 O26 . 1.526(4) ?
P7 O28 3_556 1.530(4) ?
P7 O25 . 1.536(4) ?
P7 O27 . 1.548(4) ?
P8 O32 3 1.531(4) ?
P8 O30 . 1.534(5) ?
P8 O29 . 1.538(4) ?
P8 O31 3 1.538(4) ?
F4 Ga3 2_675 2.332(3) ?
O4 Ga7 3 1.924(4) ?
O6 Ga3 2_675 1.838(4) ?
O10 P3 4_565 1.541(4) ?
O11 P3 3 1.539(4) ?
O12 P3 4_565 1.535(5) ?
O15 P4 3_546 1.533(4) ?
O16 P4 3_546 1.558(4) ?
O18 P5 3 1.532(5) ?
O19 P5 3_556 1.543(4) ?
O24 P6 4_566 1.530(5) ?
O28 P7 3_546 1.530(4) ?
O31 P8 3_545 1.538(4) ?
O32 P8 3_545 1.531(4) ?
O33 Ga7 3 2.023(4) ?
N1 C1 . 1.406(17) ?
N1 H1A . 0.8900 ?
N1 H1B . 0.8900 ?
N1 H1C . 0.8900 ?
N2 C6 . 1.48(2) ?
N2 H2A . 0.8900 ?
N2 H2B . 0.8900 ?
N2 H2C . 0.8900 ?
C1 C2 . 1.400(17) ?
C1 H1D . 0.9700 ?
C1 H1E . 0.9700 ?
C2 C3 . 1.569(16) ?
C2 H2D . 0.9700 ?
C2 H2E . 0.9700 ?
C3 C4 . 1.577(16) ?
C3 H3A . 0.9700 ?
C3 H3B . 0.9700 ?
C4 C5 . 1.594(17) ?
C4 H4A . 0.9700 ?
C4 H4B . 0.9700 ?
C5 C6 . 1.438(18) ?
C5 H5A . 0.9700 ?
C5 H5B . 0.9700 ?
C6 H6A . 0.9700 ?
C6 H6B . 0.9700 ?
N3 C7B . 1.43(2) ?
N3 C7A . 1.46(3) ?
N3 H3C . 0.8900 ?
N3 H3D . 0.8900 ?
N3 H3E . 0.8900 ?
C7A C8A . 1.536(19) ?
C7A H7A1 . 0.9700 ?
C7A H7A2 . 0.9700 ?
C8A C9 . 1.566(17) ?
C8A H8A1 . 0.9700 ?
C8A H8A2 . 0.9700 ?
C7B C8B . 1.551(19) ?
C7B H7B1 . 0.9700 ?
C7B H7B2 . 0.9700 ?
C8B C9 . 1.577(17) ?
C8B H8B1 . 0.9700 ?
C8B H8B2 . 0.9700 ?
C9 C10 . 1.453(17) ?
C9 H9A . 0.9700 ?
C9 H9B . 0.9700 ?
C10 C11B . 1.582(18) ?
C10 C11A . 1.586(18) ?
C10 H10A . 0.9700 ?
C10 H10B . 0.9700 ?
C11A C12 . 1.405(17) ?
C11A H11A . 0.9700 ?
C11A H11B . 0.9700 ?
C11B C12 . 1.458(18) ?
C11B H11C . 0.9700 ?
C11B H11D . 0.9700 ?
C12 N4 . 1.4108 ?
C12 H12A . 0.9700 ?
C12 H12B . 0.9700 ?
N4 H4C . 0.9537 ?
N4 H4D . 0.9538 ?
N4 H4E . 0.9464 ?

loop_
_geom_torsion_atom_site_label_1
_geom_torsion_atom_site_label_2
_geom_torsion_atom_site_label_3
_geom_torsion_atom_site_label_4
_geom_torsion_site_symmetry_1
_geom_torsion_site_symmetry_2
_geom_torsion_site_symmetry_3
_geom_torsion_site_symmetry_4
_geom_torsion
_geom_torsion_publ_flag
O28 Ga7 F1 Ga6 . . . . -152.8(3) ?
O4 Ga7 F1 Ga6 3_545 . . . 77.2(15) ?
O32 Ga7 F1 Ga6 . . . . 28.3(3) ?
O17 Ga7 F1 Ga6 . . . . -58.5(3) ?
O33 Ga7 F1 Ga6 3_545 . . . 117.3(3) ?
O16 Ga6 F1 Ga7 . . . . -178.3(3) ?
O31 Ga6 F1 Ga7 . . . . -60.8(3) ?
O20 Ga6 F1 Ga7 . . . . 50.5(3) ?
O3 Ga6 F1 Ga7 . . . . -111(2) ?
O29 Ga8 F2 Ga4 . . . . -152.3(2) ?
O13 Ga8 F2 Ga4 . . . . 78.6(19) ?
O26 Ga8 F2 Ga4 . . . . 29.6(2) ?
O22 Ga8 F2 Ga4 . . . . -58.4(2) ?
F3 Ga8 F2 Ga4 . . . . 118.4(2) ?
O2 Ga4 F2 Ga8 . . . . 177.7(3) ?
O27 Ga4 F2 Ga8 . . . . -63.8(3) ?
O21 Ga4 F2 Ga8 . . . . 47.8(2) ?
O15 Ga4 F2 Ga8 . . . . -118.8(19) ?
O29 Ga8 F3 Ga5 . . . . 151.4(2) ?
O13 Ga8 F3 Ga5 . . . . 62.3(2) ?
O26 Ga8 F3 Ga5 . . . . -28.2(2) ?
O22 Ga8 F3 Ga5 . . . . -79.9(18) ?
F2 Ga8 F3 Ga5 . . . . -114.5(2) ?
O14 Ga5 F3 Ga8 . . . . -64.7(2) ?
O8 Ga5 F3 Ga8 . . . . 174.9(2) ?
O25 Ga5 F3 Ga8 . . . . 69.4(2) ?
O19 Ga5 F3 Ga8 . . . . -32(3) ?
O6 Ga3 F4 Ga3 2_675 . . 2_675 -69.26(15) ?
O5 Ga3 F4 Ga3 . . . 2_675 48.38(15) ?
O10 Ga3 F4 Ga3 . . . 2_675 166.76(14) ?
O24 Ga3 F4 Ga3 . . . 2_675 91(2) ?
O4 P1 O1 Ga2B . . . . -1.3(7) ?
O3 P1 O1 Ga2B . . . . -123.2(6) ?
O2 P1 O1 Ga2B . . . . 117.0(6) ?
O4 P1 O1 Ga2 . . . . 14.6(6) ?
O3 P1 O1 Ga2 . . . . -107.3(6) ?
O2 P1 O1 Ga2 . . . . 132.9(6) ?
O30 Ga2B O1 P1 . . . . -50.0(13) ?
O9 Ga2B O1 P1 . . . . 117.0(6) ?
O23 Ga2B O1 P1 . . . . -148.9(6) ?
O33 Ga2B O1 P1 . . . . 32.4(6) ?
O30 Ga2B O1 Ga2 . . . . -93.3(13) ?
O9 Ga2B O1 Ga2 . . . . 73.7(6) ?
O23 Ga2B O1 Ga2 . . . . 167.8(6) ?
O33 Ga2B O1 Ga2 . . . . -10.9(5) ?
O33 Ga2 O1 P1 . . . . 16.8(7) ?
O9 Ga2 O1 P1 . . . . 138.5(8) ?
O30 Ga2 O1 P1 . . . . -95.9(10) ?
O33 Ga2 O1 Ga2B . . . . 165.1(8) ?
O9 Ga2 O1 Ga2B . . . . -73.2(8) ?
O30 Ga2 O1 Ga2B . . . . 52.4(11) ?
O4 P1 O2 Ga4 . . . . 123.4(3) ?
O3 P1 O2 Ga4 . . . . -117.1(3) ?
O1 P1 O2 Ga4 . . . . 0.7(4) ?
O27 Ga4 O2 P1 . . . . -158.3(3) ?
O21 Ga4 O2 P1 . . . . 12.0(4) ?
O15 Ga4 O2 P1 . . . . 111.6(3) ?
F2 Ga4 O2 P1 . . . . -72.3(3) ?
O4 P1 O3 Ga6 . . . . 159.6(3) ?
O2 P1 O3 Ga6 . . . . 41.0(5) ?
O1 P1 O3 Ga6 . . . . -75.3(4) ?
O16 Ga6 O3 P1 . . . . -36.9(4) ?
O31 Ga6 O3 P1 . . . . -154.1(4) ?
O20 Ga6 O3 P1 . . . . 94.8(4) ?
F1 Ga6 O3 P1 . . . . -104(2) ?
O3 P1 O4 Ga7 . . . 3 115.2(4) ?
O2 P1 O4 Ga7 . . . 3 -123.7(3) ?
O1 P1 O4 Ga7 . . . 3 -6.4(5) ?
O8 P2 O5 Ga3 . . . . 158.1(4) ?
O6 P2 O5 Ga3 . . . . -82.2(4) ?
O7 P2 O5 Ga3 . . . . 40.9(5) ?
O6 Ga3 O5 P2 2_675 . . . 103.3(4) ?
O10 Ga3 O5 P2 . . . . -50.2(5) ?
O24 Ga3 O5 P2 . . . . -148.8(4) ?
F4 Ga3 O5 P2 . . . . 27.2(4) ?
O8 P2 O6 Ga3 . . . 2_675 156.0(4) ?
O5 P2 O6 Ga3 . . . 2_675 39.4(5) ?
O7 P2 O6 Ga3 . . . 2_675 -83.7(4) ?
O8 P2 O7 Ga1 . . . . 153.1(3) ?
O6 P2 O7 Ga1 . . . . 31.9(5) ?
O5 P2 O7 Ga1 . . . . -92.0(4) ?
O11 Ga1 O7 P2 . . . . -31.0(5) ?
O12 Ga1 O7 P2 . . . . 101.1(4) ?
O18 Ga1 O7 P2 . . . . -158.9(4) ?
O6 P2 O8 Ga5 . . . . 28.4(7) ?
O5 P2 O8 Ga5 . . . . 149.0(6) ?
O7 P2 O8 Ga5 . . . . -92.9(6) ?
O14 Ga5 O8 P2 . . . . -27.5(7) ?
O25 Ga5 O8 P2 . . . . 150.0(6) ?
O19 Ga5 O8 P2 . . . . -117.8(6) ?
F3 Ga5 O8 P2 . . . . 60.6(6) ?
O12 P3 O9 Ga2 4_465 . . . 174.7(8) ?
O11 P3 O9 Ga2 3_545 . . . 53.5(8) ?
O10 P3 O9 Ga2 4_465 . . . -66.4(8) ?
O12 P3 O9 Ga2B 4_465 . . . 148.7(9) ?
O11 P3 O9 Ga2B 3_545 . . . 27.5(10) ?
O10 P3 O9 Ga2B 4_465 . . . -92.4(9) ?
O33 Ga2 O9 P3 . . . . 41.7(7) ?
O1 Ga2 O9 P3 . . . . -74.1(15) ?
O30 Ga2 O9 P3 . . . . 152.3(5) ?
O33 Ga2 O9 Ga2B . . . . 179.1(6) ?
O1 Ga2 O9 Ga2B . . . . 63.3(9) ?
O30 Ga2 O9 Ga2B . . . . -70.2(9) ?
O1 Ga2B O9 P3 . . . . -19.9(14) ?
O30 Ga2B O9 P3 . . . . 150.4(6) ?
O23 Ga2B O9 P3 . . . . -113.9(9) ?
O33 Ga2B O9 P3 . . . . 63.3(9) ?
O1 Ga2B O9 Ga2 . . . . -83.8(7) ?
O30 Ga2B O9 Ga2 . . . . 86.5(8) ?
O23 Ga2B O9 Ga2 . . . . -177.8(5) ?
O33 Ga2B O9 Ga2 . . . . -0.6(4) ?
O6 Ga3 O10 P3 2_675 . . 4_565 -50.2(4) ?
O5 Ga3 O10 P3 . . . 4_565 101.4(4) ?
O24 Ga3 O10 P3 . . . 4_565 -160.5(4) ?
F4 Ga3 O10 P3 . . . 4_565 25.2(3) ?
O12 Ga1 O11 P3 . . . 3 -50.2(5) ?
O7 Ga1 O11 P3 . . . 3 84.2(5) ?
O18 Ga1 O11 P3 . . . 3 -150.1(4) ?
O11 Ga1 O12 P3 . . . 4_565 100.1(5) ?
O7 Ga1 O12 P3 . . . 4_565 -41.3(5) ?
O18 Ga1 O12 P3 . . . 4_565 -148.3(5) ?
O15 P4 O13 Ga8 3_556 . . . 117.0(3) ?
O14 P4 O13 Ga8 . . . . -5.5(4) ?
O16 P4 O13 Ga8 3_556 . . . -123.0(3) ?
O29 Ga8 O13 P4 . . . . -111.9(4) ?
O26 Ga8 O13 P4 . . . . 66.2(4) ?
O22 Ga8 O13 P4 . . . . 154.2(3) ?
F2 Ga8 O13 P4 . . . . 17(2) ?
F3 Ga8 O13 P4 . . . . -22.3(3) ?
O13 P4 O14 Ga5 . . . . -1.0(6) ?
O15 P4 O14 Ga5 3_556 . . . -122.7(4) ?
O16 P4 O14 Ga5 3_556 . . . 117.6(4) ?
O8 Ga5 O14 P4 . . . . 121.8(4) ?
O25 Ga5 O14 P4 . . . . -54.8(6) ?
O19 Ga5 O14 P4 . . . . -146.7(5) ?
F3 Ga5 O14 P4 . . . . 31.5(5) ?
O2 Ga4 O15 P4 . . . 3_546 -39.1(4) ?
O27 Ga4 O15 P4 . . . 3_546 -157.2(4) ?
O21 Ga4 O15 P4 . . . 3_546 91.2(4) ?
F2 Ga4 O15 P4 . . . 3_546 -102.2(19) ?
O31 Ga6 O16 P4 . . . 3_546 -158.9(3) ?
O20 Ga6 O16 P4 . . . 3_546 9.1(4) ?
O3 Ga6 O16 P4 . . . 3_546 110.7(3) ?
F1 Ga6 O16 P4 . . . 3_546 -72.8(3) ?
O18 P5 O17 Ga7 3_545 . . . 147.2(3) ?
O19 P5 O17 Ga7 3_546 . . . -93.9(4) ?
O20 P5 O17 Ga7 . . . . 29.7(4) ?
O28 Ga7 O17 P5 . . . . 106.8(4) ?
O4 Ga7 O17 P5 3_545 . . . -163.7(4) ?
O32 Ga7 O17 P5 . . . . -74.6(4) ?
F1 Ga7 O17 P5 . . . . 11.7(4) ?
O33 Ga7 O17 P5 3_545 . . . -17.7(16) ?
O11 Ga1 O18 P5 . . . 3 -19.4(7) ?
O12 Ga1 O18 P5 . . . 3 -127.9(6) ?
O7 Ga1 O18 P5 . . . 3 118.0(6) ?
O14 Ga5 O19 P5 . . . 3_556 63.0(4) ?
O8 Ga5 O19 P5 . . . 3_556 -176.6(4) ?
O25 Ga5 O19 P5 . . . 3_556 -71.0(4) ?
F3 Ga5 O19 P5 . . . 3_556 31(3) ?
O17 P5 O20 Ga6 . . . . -46.8(4) ?
O18 P5 O20 Ga6 3_545 . . . -163.9(3) ?
O19 P5 O20 Ga6 3_546 . . . 77.8(4) ?
O16 Ga6 O20 P5 . . . . -69.2(4) ?
O31 Ga6 O20 P5 . . . . 99.4(4) ?
O3 Ga6 O20 P5 . . . . -170.0(3) ?
F1 Ga6 O20 P5 . . . . 11.2(3) ?
O22 P6 O21 Ga4 . . . . -39.1(5) ?
O24 P6 O21 Ga4 4_466 . . . -158.0(4) ?
O23 P6 O21 Ga4 . . . . 81.7(4) ?
O2 Ga4 O21 P6 . . . . -72.7(4) ?
O27 Ga4 O21 P6 . . . . 98.1(4) ?
O15 Ga4 O21 P6 . . . . -171.5(4) ?
F2 Ga4 O21 P6 . . . . 9.5(4) ?
O24 P6 O22 Ga8 4_466 . . . 136.6(4) ?
O21 P6 O22 Ga8 . . . . 17.1(5) ?
O23 P6 O22 Ga8 . . . . -103.9(4) ?
O29 Ga8 O22 P6 . . . . 115.1(4) ?
O13 Ga8 O22 P6 . . . . -155.6(4) ?
O26 Ga8 O22 P6 . . . . -65.2(4) ?
F2 Ga8 O22 P6 . . . . 21.0(4) ?
F3 Ga8 O22 P6 . . . . -13(2) ?
O22 P6 O23 Ga2B . . . . 56.5(4) ?
O24 P6 O23 Ga2B 4_466 . . . 173.6(3) ?
O21 P6 O23 Ga2B . . . . -68.1(4) ?
O1 Ga2B O23 P6 . . . . 64.2(4) ?
O30 Ga2B O23 P6 . . . . -69.5(4) ?
O9 Ga2B O23 P6 . . . . -173.2(4) ?
O33 Ga2B O23 P6 . . . . 91(4) ?
O6 Ga3 O24 P6 2_675 . . 4_566 10.0(8) ?
O5 Ga3 O24 P6 . . . 4_566 -107.7(8) ?
O10 Ga3 O24 P6 . . . 4_566 135.0(8) ?
F4 Ga3 O24 P6 . . . 4_566 -150.1(17) ?
O26 P7 O25 Ga5 . . . . 14.2(4) ?
O28 P7 O25 Ga5 3_556 . . . -107.1(3) ?
O27 P7 O25 Ga5 . . . . 136.2(3) ?
O14 Ga5 O25 P7 . . . . 22.8(5) ?
O8 Ga5 O25 P7 . . . . -154.2(3) ?
O19 Ga5 O25 P7 . . . . 113.7(3) ?
F3 Ga5 O25 P7 . . . . -62.8(3) ?
O28 P7 O26 Ga8 3_556 . . . 179.0(3) ?
O25 P7 O26 Ga8 . . . . 57.4(4) ?
O27 P7 O26 Ga8 . . . . -62.1(4) ?
O29 Ga8 O26 P7 . . . . -55(5) ?
O13 Ga8 O26 P7 . . . . -133.9(3) ?
O22 Ga8 O26 P7 . . . . 132.0(3) ?
F2 Ga8 O26 P7 . . . . 42.3(3) ?
F3 Ga8 O26 P7 . . . . -43.4(3) ?
O26 P7 O27 Ga4 . . . . -0.4(4) ?
O28 P7 O27 Ga4 3_556 . . . 119.8(3) ?
O25 P7 O27 Ga4 . . . . -121.5(3) ?
O2 Ga4 O27 P7 . . . . 128.6(3) ?
O21 Ga4 O27 P7 . . . . -43.4(4) ?
O15 Ga4 O27 P7 . . . . -138.3(3) ?
F2 Ga4 O27 P7 . . . . 45.3(3) ?
O4 Ga7 O28 P7 3_545 . . 3_546 -167.5(4) ?
O32 Ga7 O28 P7 . . . 3_546 159(6) ?
O17 Ga7 O28 P7 . . . 3_546 -71.5(4) ?
F1 Ga7 O28 P7 . . . 3_546 17.5(4) ?
O33 Ga7 O28 P7 3_545 . . 3_546 101.6(4) ?
O32 P8 O29 Ga8 3 . . . -55.8(4) ?
O30 P8 O29 Ga8 . . . . 65.8(4) ?
O31 P8 O29 Ga8 3 . . . -177.6(3) ?
O13 Ga8 O29 P8 . . . . -161.3(4) ?
O26 Ga8 O29 P8 . . . . 120(5) ?
O22 Ga8 O29 P8 . . . . -67.3(4) ?
F2 Ga8 O29 P8 . . . . 22.6(4) ?
F3 Ga8 O29 P8 . . . . 108.2(4) ?
O32 P8 O30 Ga2B 3 . . . 15.3(6) ?
O29 P8 O30 Ga2B . . . . -106.2(5) ?
O31 P8 O30 Ga2B 3 . . . 137.2(5) ?
O32 P8 O30 Ga2 3 . . . -4.7(7) ?
O29 P8 O30 Ga2 . . . . -126.2(6) ?
O31 P8 O30 Ga2 3 . . . 117.2(7) ?
O1 Ga2B O30 P8 . . . . 18.1(12) ?
O9 Ga2B O30 P8 . . . . -150.7(4) ?
O23 Ga2B O30 P8 . . . . 115.7(4) ?
O33 Ga2B O30 P8 . . . . -63.3(4) ?
O1 Ga2B O30 Ga2 . . . . 94.6(12) ?
O9 Ga2B O30 Ga2 . . . . -74.2(5) ?
O23 Ga2B O30 Ga2 . . . . -167.8(6) ?
O33 Ga2B O30 Ga2 . . . . 13.1(5) ?
O33 Ga2 O30 P8 . . . . -47.9(7) ?
O9 Ga2 O30 P8 . . . . -164.1(5) ?
O1 Ga2 O30 P8 . . . . 62.6(10) ?
O33 Ga2 O30 Ga2B . . . . -161.6(8) ?
O9 Ga2 O30 Ga2B . . . . 82.2(7) ?
O1 Ga2 O30 Ga2B . . . . -51.1(10) ?
O16 Ga6 O31 P8 . . . 3_545 127.6(3) ?
O20 Ga6 O31 P8 . . . 3_545 -42.6(4) ?
O3 Ga6 O31 P8 . . . 3_545 -138.5(3) ?
F1 Ga6 O31 P8 . . . 3_545 44.4(3) ?
O28 Ga7 O32 P8 . . . 3_545 -101(6) ?
O4 Ga7 O32 P8 3_545 . . 3_545 -134.4(4) ?
O17 Ga7 O32 P8 . . . 3_545 129.4(4) ?
F1 Ga7 O32 P8 . . . 3_545 40.6(3) ?
O33 Ga7 O32 P8 3_545 . . 3_545 -43.6(4) ?
O9 Ga2 O33 Ga7 . . . 3 173.3(2) ?
O1 Ga2 O33 Ga7 . . . 3 -60.0(4) ?
O30 Ga2 O33 Ga7 . . . 3 64.0(4) ?
O9 Ga2 O33 Ga2B . . . . -177(2) ?
O1 Ga2 O33 Ga2B . . . . -50.4(18) ?
O30 Ga2 O33 Ga2B . . . . 74(2) ?
O1 Ga2B O33 Ga2 . . . . 125.3(19) ?
O30 Ga2B O33 Ga2 . . . . -101.0(19) ?
O9 Ga2B O33 Ga2 . . . . 2.6(18) ?
O23 Ga2B O33 Ga2 . . . . 98(5) ?
O1 Ga2B O33 Ga7 . . . 3 -63.8(2) ?
O30 Ga2B O33 Ga7 . . . 3 69.8(3) ?
O9 Ga2B O33 Ga7 . . . 3 173.5(2) ?
O23 Ga2B O33 Ga7 . . . 3 -91(4) ?
N1 C1 C2 C3 . . . . -84(3) ?
C1 C2 C3 C4 . . . . -158(3) ?
C2 C3 C4 C5 . . . . -152(3) ?
C3 C4 C5 C6 . . . . -116(2) ?
C4 C5 C6 N2 . . . . -171.0(14) ?
C7B N3 C7A C8A . . . . 21(2) ?
N3 C7A C8A C9 . . . . -171.9(18) ?
C7A N3 C7B C8B . . . . -1(2) ?
N3 C7B C8B C9 . . . . -174.8(17) ?
C7A C8A C9 C10 . . . . -173.4(19) ?
C7A C8A C9 C8B . . . . -8.8(17) ?
C7B C8B C9 C10 . . . . 42(3) ?
C7B C8B C9 C8A . . . . 18.3(17) ?
C8A C9 C10 C11B . . . . 73(3) ?
C8B C9 C10 C11B . . . . 54(4) ?
C8A C9 C10 C11A . . . . 96(2) ?
C8B C9 C10 C11A . . . . 76(3) ?
C9 C10 C11A C12 . . . . 166(2) ?
C11B C10 C11A C12 . . . . -31.0(18) ?
C9 C10 C11B C12 . . . . 54(3) ?
C11A C10 C11B C12 . . . . 29.4(17) ?
C10 C11A C12 N4 . . . . 155.7(9) ?
C10 C11A C12 C11B . . . . 31.8(18) ?
C10 C11B C12 C11A . . . . -31.5(18) ?
C10 C11B C12 N4 . . . . -171.4(8) ?
